data_7248058
loop_
_publ_author_name
'Shishkina, Svitlana V.'
'Shaposhnyk, Anna M.'
'Dyakonenko, Viktoriya V.'
'Shyshkina, Mariia O.'
'Kovalenko, Sergiy M.'

_publ_section_title
;
 Use of quantum chemical methods to study concomitant polymorphs of a new
 benzimidazole-1,2,3-triazole hybrid compound
;
_journal_issue 10
_journal_name_full CrystEngComm
_journal_page_first 1481
_journal_page_last 1493
_journal_paper_doi 10.1039/D3CE01152F
_journal_volume 26
_journal_year 2024
_chemical_formula_moiety 'C16 H14 N6 O'
_chemical_formula_sum 'C16 H14 N6 O'
_chemical_formula_weight 306.33
_space_group_crystal_system triclinic
_space_group_IT_number 2
_space_group_name_Hall '-P 1'
_space_group_name_H-M_alt 'P -1'
_atom_sites_solution_hydrogens mixed
_atom_sites_solution_primary dual
_audit_creation_date 2023-10-22
_audit_creation_method
;
Olex2 1.5
(compiled 2023.08.24 svn.re1ec1418 for OlexSys, GUI svn.r6817)
;
_audit_update_record
;
2023-11-10 deposited with the CCDC.	2024-01-30 downloaded from the CCDC.
;
_cell_angle_alpha 73.954(15)
_cell_angle_beta 81.185(14)
_cell_angle_gamma 89.683(14)
_cell_formula_units_Z 2
_cell_length_a 5.3231(9)
_cell_length_b 11.4404(19)
_cell_length_c 12.235(2)
_cell_measurement_reflns_used 1076
_cell_measurement_temperature 296.15
_cell_measurement_theta_max 25.5370
_cell_measurement_theta_min 3.6180
_cell_volume 707.1(2)
_computing_cell_refinement 'CrysAlisPro 1.171.39.46 (Rigaku OD, 2018)'
_computing_data_collection 'CrysAlisPro 1.171.39.46 (Rigaku OD, 2018)'
_computing_data_reduction 'CrysAlisPro 1.171.39.46 (Rigaku OD, 2018)'
_computing_molecular_graphics 'Olex2 1.5 (Dolomanov et al., 2009)'
_computing_publication_material 'Olex2 1.5 (Dolomanov et al., 2009)'
_computing_structure_refinement 'SHELXL 2016/6 (Sheldrick, 2015)'
_computing_structure_solution 'SHELXT  (Sheldrick, 2015)'
_diffrn_ambient_temperature 296.15
_diffrn_detector 'CCD plate'
_diffrn_detector_area_resol_mean 16.1827
_diffrn_detector_type Sapphire3
_diffrn_measured_fraction_theta_full 0.998
_diffrn_measured_fraction_theta_max 0.998
_diffrn_measurement_details
;
List of Runs (angles in degrees, time in seconds):

  # Type    Start    End  Width  t~exp~   \w     \q     \k     \f   Frames
#--------------------------------------------------------------------------
  1  \w    -57.00  -6.00   1.00   20.00    --  -20.51 -57.00 -60.00   51
  2  \w    -24.00  19.00   1.00   20.00    --  -20.51 -99.00 120.00   43
  3  \w    -92.00 -35.00   1.00   20.00    --  -20.51-178.00 -30.00   57
  4  \w    -23.00   4.00   1.00   20.00    --  -20.51 -99.00 -90.00   27
  5  \w      4.00  48.00   1.00   20.00    --   21.76 -37.00 -30.00   44
  6  \w      0.00  87.00   1.00   20.00    --   21.76  57.00 -90.00   87
  7  \w    -44.00  58.00   1.00   20.00    --   21.76 -19.00  90.00  102
;
_diffrn_measurement_device 'four-circle diffractometer'
_diffrn_measurement_device_type 'Xcalibur, Sapphire3'
_diffrn_measurement_method '\w scans'
_diffrn_orient_matrix_type 'CrysAlisPro convention (1999,Acta A55,543-557)'
_diffrn_orient_matrix_UB_11 -0.0500982000
_diffrn_orient_matrix_UB_12 -0.0457808000
_diffrn_orient_matrix_UB_13 0.0508524000
_diffrn_orient_matrix_UB_21 -0.0509489000
_diffrn_orient_matrix_UB_22 0.0454153000
_diffrn_orient_matrix_UB_23 0.0255138000
_diffrn_orient_matrix_UB_31 -0.1144739000
_diffrn_orient_matrix_UB_32 -0.0031279000
_diffrn_orient_matrix_UB_33 -0.0222425000
_diffrn_radiation_monochromator graphite
_diffrn_radiation_probe x-ray
_diffrn_radiation_type 'Mo K\a'
_diffrn_radiation_wavelength 0.71073
_diffrn_reflns_av_unetI/netI 0.0979
_diffrn_reflns_Laue_measured_fraction_full 0.998
_diffrn_reflns_Laue_measured_fraction_max 0.998
_diffrn_reflns_limit_h_max 6
_diffrn_reflns_limit_h_min -6
_diffrn_reflns_limit_k_max 13
_diffrn_reflns_limit_k_min -12
_diffrn_reflns_limit_l_max 14
_diffrn_reflns_limit_l_min 0
_diffrn_reflns_number 2484
_diffrn_reflns_point_group_measured_fraction_full 0.998
_diffrn_reflns_point_group_measured_fraction_max 0.998
_diffrn_reflns_theta_full 24.996
_diffrn_reflns_theta_max 24.996
_diffrn_reflns_theta_min 3.482
_diffrn_source 'fine-focus sealed X-ray tube'
_diffrn_source_type 'Enhance (Mo) X-ray Source'
_exptl_absorpt_coefficient_mu 0.097
_exptl_absorpt_correction_T_max 1.00000
_exptl_absorpt_correction_T_min 0.54633
_exptl_absorpt_correction_type multi-scan
_exptl_absorpt_process_details
;
CrysAlisPro 1.171.39.46 (Rigaku Oxford Diffraction, 2018)
Empirical absorption correction using spherical harmonics,
 implemented in SCALE3 ABSPACK scaling algorithm.
;
_exptl_crystal_colour 'light yellow'
_exptl_crystal_colour_modifier light
_exptl_crystal_colour_primary yellow
_exptl_crystal_density_diffrn 1.439
_exptl_crystal_description stick
_exptl_crystal_F_000 320
_exptl_crystal_size_max 0.18
_exptl_crystal_size_mid 0.06
_exptl_crystal_size_min 0.05
_refine_diff_density_max 0.290
_refine_diff_density_min -0.317
_refine_diff_density_rms 0.069
_refine_ls_extinction_method none
_refine_ls_goodness_of_fit_ref 1.028
_refine_ls_hydrogen_treatment mixed
_refine_ls_matrix_type full
_refine_ls_number_parameters 222
_refine_ls_number_reflns 2484
_refine_ls_number_restraints 0
_refine_ls_restrained_S_all 1.028
_refine_ls_R_factor_all 0.1126
_refine_ls_R_factor_gt 0.0819
_refine_ls_shift/su_max 0.000
_refine_ls_shift/su_mean 0.000
_refine_ls_structure_factor_coef Fsqd
_refine_ls_weighting_details 'w=1/[\s^2^(Fo^2^)+(0.1147P)^2^] where P=(Fo^2^+2Fc^2^)/3'
_refine_ls_weighting_scheme calc
_refine_ls_wR_factor_gt 0.1984
_refine_ls_wR_factor_ref 0.2327
_reflns_Friedel_coverage 0.000
_reflns_number_gt 1579
_reflns_number_total 2484
_reflns_threshold_expression 'I > 2\s(I)'
_cod_data_source_file d3ce01152f2.cif
_cod_data_source_block 1t
_cod_depositor_comments 'Adding full bibliography for 7248057--7248058.cif.'
_cod_database_code 7248058
_shelx_shelxl_version_number 2016/6
_shelx_space_group_comment
;
The symmetry employed for this shelxl refinement is uniquely defined
by the following loop, which should always be used as a source of
symmetry information in preference to the above space-group names.
They are only intended as comments.
;
_shelx_estimated_absorpt_t_max 0.995
_shelx_estimated_absorpt_t_min 0.983
_reflns_odcompleteness_completeness 99.82
_reflns_odcompleteness_iscentric 1
_reflns_odcompleteness_theta 27.50
_olex2_refinement_description
;
1. Twinned data refinement
 Scales: 0.786(5)
 0.214(5)
2. Fixed Uiso
 At 1.2 times of:
  All C(H) groups
 At 1.5 times of:
  All C(H,H,H) groups
3.a Aromatic/amide H refined with riding coordinates:
 C2(H2A), C3(H3), C4(H4), C5(H5), C11(H11), C12(H12), C13(H13), C14(H14)
3.b Idealised Me refined as rotating group:
 C16(H16A,H16B,H16C)
;
_olex2_submission_special_instructions 'No special instructions were received'
_oxdiff_exptl_absorpt_empirical_details
;
Empirical correction (ABSPACK) includes:
- Absorption correction using spherical harmonics
- Frame scaling
- Detector area scaling
;
_oxdiff_exptl_absorpt_empirical_full_max 1.731
_oxdiff_exptl_absorpt_empirical_full_min 0.657

loop_
_space_group_symop_operation_xyz
'x, y, z'
'-x, -y, -z'

loop_
_atom_site_label
_atom_site_type_symbol
_atom_site_fract_x
_atom_site_fract_y
_atom_site_fract_z
_atom_site_U_iso_or_equiv
_atom_site_adp_type
_atom_site_occupancy
_atom_site_site_symmetry_order
_atom_site_calc_flag
_atom_site_refinement_flags_posn
_atom_site_refinement_flags_adp
_atom_site_refinement_flags_occupancy
_atom_site_disorder_assembly
_atom_site_disorder_group
O1 O -0.0445(5) 0.4379(2) 0.6687(2) 0.0499(8) Uani 1 1 d . . . . .
N1 N 0.6450(7) 0.2028(3) 0.3668(3) 0.0463(9) Uani 1 1 d . . . . .
N2 N 0.3221(6) 0.0778(3) 0.3676(3) 0.0379(8) Uani 1 1 d . . . . .
H2 H 0.192(11) 0.024(6) 0.395(5) 0.12(2) Uiso 1 1 d . . . . .
N3 N 0.0872(6) 0.1180(3) 0.5971(3) 0.0422(8) Uani 1 1 d . . . . .
N4 N 0.0425(6) 0.1594(3) 0.6876(3) 0.0444(9) Uani 1 1 d . . . . .
N5 N 0.2417(6) 0.2392(3) 0.6791(3) 0.0371(8) Uani 1 1 d . . . . .
N6 N 0.6203(7) 0.3217(3) 0.5472(4) 0.0482(10) Uani 1 1 d . . . . .
H6A H 0.731(13) 0.290(6) 0.482(6) 0.13(2) Uiso 1 1 d . . . . .
H6B H 0.688(9) 0.338(4) 0.603(4) 0.069(15) Uiso 1 1 d . . . . .
C1 C 0.6876(7) 0.1645(3) 0.2676(3) 0.0377(9) Uani 1 1 d . . . . .
C2 C 0.8903(8) 0.1905(4) 0.1769(4) 0.0474(11) Uani 1 1 d . . . . .
H2A H 1.025521 0.242165 0.175693 0.057 Uiso 1 1 calc R U . . .
C3 C 0.8846(8) 0.1375(4) 0.0896(4) 0.0473(10) Uani 1 1 d . . . . .
H3 H 1.018700 0.154010 0.028386 0.057 Uiso 1 1 calc R U . . .
C4 C 0.6844(8) 0.0599(4) 0.0896(3) 0.0481(11) Uani 1 1 d . . . . .
H4 H 0.687851 0.025224 0.029086 0.058 Uiso 1 1 calc R U . . .
C5 C 0.4808(8) 0.0336(4) 0.1782(3) 0.0424(10) Uani 1 1 d . . . . .
H5 H 0.345049 -0.017256 0.178296 0.051 Uiso 1 1 calc R U . . .
C6 C 0.4873(7) 0.0858(3) 0.2665(3) 0.0353(9) Uani 1 1 d . . . . .
C7 C 0.4237(7) 0.1483(3) 0.4235(3) 0.0384(9) Uani 1 1 d . . . . .
C8 C 0.3125(7) 0.1677(3) 0.5312(3) 0.0365(9) Uani 1 1 d . . . . .
C9 C 0.4115(7) 0.2454(3) 0.5835(3) 0.0361(9) Uani 1 1 d . . . . .
C10 C 0.2510(7) 0.3071(3) 0.7603(3) 0.0362(9) Uani 1 1 d . . . . .
C11 C 0.4123(8) 0.2764(4) 0.8402(3) 0.0458(11) Uani 1 1 d . . . . .
H11 H 0.514354 0.209874 0.842217 0.055 Uiso 1 1 calc R U . . .
C12 C 0.4253(8) 0.3428(4) 0.9176(4) 0.0480(11) Uani 1 1 d . . . . .
H12 H 0.533518 0.321127 0.972267 0.058 Uiso 1 1 calc R U . . .
C13 C 0.2765(8) 0.4409(4) 0.9127(4) 0.0500(11) Uani 1 1 d . . . . .
H13 H 0.283165 0.485886 0.964991 0.060 Uiso 1 1 calc R U . . .
C14 C 0.1163(8) 0.4749(4) 0.8318(4) 0.0499(11) Uani 1 1 d . . . . .
H14 H 0.017436 0.542490 0.829747 0.060 Uiso 1 1 calc R U . . .
C15 C 0.1021(7) 0.4092(3) 0.7540(3) 0.0378(9) Uani 1 1 d . . . . .
C16 C -0.1828(9) 0.5479(4) 0.6554(4) 0.0597(13) Uani 1 1 d . . . . .
H16A H -0.265066 0.561518 0.588698 0.089 Uiso 1 1 calc R U . . .
H16B H -0.067139 0.615244 0.646254 0.089 Uiso 1 1 calc R U . . .
H16C H -0.308445 0.540336 0.722499 0.089 Uiso 1 1 calc R U . . .

loop_
_atom_site_aniso_label
_atom_site_aniso_U_11
_atom_site_aniso_U_22
_atom_site_aniso_U_33
_atom_site_aniso_U_23
_atom_site_aniso_U_13
_atom_site_aniso_U_12
O1 0.0532(18) 0.0456(17) 0.0616(18) -0.0257(14) -0.0223(15) 0.0151(14)
N1 0.051(2) 0.046(2) 0.046(2) -0.0232(17) -0.0039(17) -0.0026(17)
N2 0.0400(19) 0.0369(18) 0.0418(18) -0.0191(15) -0.0065(15) 0.0031(15)
N3 0.049(2) 0.0361(18) 0.0452(18) -0.0183(16) -0.0042(16) 0.0004(16)
N4 0.050(2) 0.0426(19) 0.0464(19) -0.0235(16) -0.0053(16) -0.0034(16)
N5 0.0433(19) 0.0342(17) 0.0394(18) -0.0193(14) -0.0068(15) 0.0034(14)
N6 0.042(2) 0.054(2) 0.056(2) -0.0295(19) -0.0025(18) -0.0091(17)
C1 0.039(2) 0.035(2) 0.042(2) -0.0167(17) -0.0058(18) 0.0090(17)
C2 0.045(2) 0.044(2) 0.054(2) -0.019(2) -0.002(2) -0.002(2)
C3 0.049(3) 0.045(2) 0.047(2) -0.015(2) 0.001(2) 0.007(2)
C4 0.053(3) 0.049(3) 0.050(2) -0.029(2) -0.002(2) 0.004(2)
C5 0.043(2) 0.044(2) 0.048(2) -0.0236(19) -0.0081(19) 0.0014(19)
C6 0.040(2) 0.0319(19) 0.0350(19) -0.0124(16) -0.0037(16) 0.0012(17)
C7 0.047(2) 0.033(2) 0.039(2) -0.0159(17) -0.0074(18) 0.0053(18)
C8 0.041(2) 0.033(2) 0.039(2) -0.0164(17) -0.0042(17) 0.0056(17)
C9 0.044(2) 0.033(2) 0.036(2) -0.0172(17) -0.0077(17) 0.0086(17)
C10 0.039(2) 0.031(2) 0.043(2) -0.0189(17) -0.0046(17) 0.0008(16)
C11 0.051(3) 0.041(2) 0.048(2) -0.016(2) -0.010(2) 0.0061(19)
C12 0.051(3) 0.053(3) 0.048(2) -0.022(2) -0.017(2) 0.003(2)
C13 0.055(3) 0.058(3) 0.049(2) -0.033(2) -0.009(2) 0.002(2)
C14 0.053(3) 0.045(2) 0.061(3) -0.031(2) -0.011(2) 0.010(2)
C15 0.039(2) 0.037(2) 0.042(2) -0.0180(18) -0.0059(17) 0.0014(17)
C16 0.058(3) 0.045(3) 0.075(3) -0.012(2) -0.017(3) 0.014(2)

loop_
_atom_type_symbol
_atom_type_description
_atom_type_scat_dispersion_real
_atom_type_scat_dispersion_imag
_atom_type_scat_source
C C 0.0033 0.0016 'International Tables Vol C Tables 4.2.6.8 and 6.1.1.4'
H H 0.0000 0.0000 'International Tables Vol C Tables 4.2.6.8 and 6.1.1.4'
N N 0.0061 0.0033 'International Tables Vol C Tables 4.2.6.8 and 6.1.1.4'
O O 0.0106 0.0060 'International Tables Vol C Tables 4.2.6.8 and 6.1.1.4'

loop_
_geom_angle_atom_site_label_1
_geom_angle_atom_site_label_2
_geom_angle_atom_site_label_3
_geom_angle
_geom_angle_site_symmetry_1
_geom_angle_site_symmetry_3
_geom_angle_publ_flag
C15 O1 C16 117.6(3) . . ?
C7 N1 C1 104.6(3) . . ?
C6 N2 H2 124(4) . . ?
C7 N2 H2 127(4) . . ?
C7 N2 C6 107.4(3) . . ?
N4 N3 C8 109.7(3) . . ?
N3 N4 N5 106.6(3) . . ?
N4 N5 C10 122.4(3) . . ?
C9 N5 N4 110.4(3) . . ?
C9 N5 C10 127.1(3) . . ?
H6A N6 H6B 122(5) . . ?
C9 N6 H6A 105(3) . . ?
C9 N6 H6B 115(3) . . ?
N1 C1 C2 130.5(4) . . ?
N1 C1 C6 110.2(3) . . ?
C2 C1 C6 119.3(4) . . ?
C1 C2 H2A 121.0 . . ?
C3 C2 C1 118.0(4) . . ?
C3 C2 H2A 121.0 . . ?
C2 C3 H3 119.0 . . ?
C2 C3 C4 122.0(4) . . ?
C4 C3 H3 119.0 . . ?
C3 C4 H4 119.5 . . ?
C5 C4 C3 121.0(4) . . ?
C5 C4 H4 119.5 . . ?
C4 C5 H5 121.4 . . ?
C6 C5 C4 117.1(4) . . ?
C6 C5 H5 121.4 . . ?
N2 C6 C1 104.9(3) . . ?
C5 C6 N2 132.5(3) . . ?
C5 C6 C1 122.6(4) . . ?
N1 C7 N2 112.9(3) . . ?
N1 C7 C8 121.2(3) . . ?
N2 C7 C8 126.0(3) . . ?
N3 C8 C7 126.7(3) . . ?
N3 C8 C9 108.1(3) . . ?
C9 C8 C7 125.1(3) . . ?
N5 C9 N6 124.6(3) . . ?
N5 C9 C8 105.1(3) . . ?
N6 C9 C8 130.1(3) . . ?
C11 C10 N5 120.7(4) . . ?
C11 C10 C15 120.2(3) . . ?
C15 C10 N5 119.1(3) . . ?
C10 C11 H11 119.5 . . ?
C10 C11 C12 120.9(4) . . ?
C12 C11 H11 119.5 . . ?
C11 C12 H12 120.6 . . ?
C13 C12 C11 118.7(4) . . ?
C13 C12 H12 120.6 . . ?
C12 C13 H13 119.3 . . ?
C12 C13 C14 121.4(4) . . ?
C14 C13 H13 119.3 . . ?
C13 C14 H14 119.8 . . ?
C15 C14 C13 120.3(4) . . ?
C15 C14 H14 119.8 . . ?
O1 C15 C10 117.1(3) . . ?
O1 C15 C14 124.5(4) . . ?
C14 C15 C10 118.4(4) . . ?
O1 C16 H16A 109.5 . . ?
O1 C16 H16B 109.5 . . ?
O1 C16 H16C 109.5 . . ?
H16A C16 H16B 109.5 . . ?
H16A C16 H16C 109.5 . . ?
H16B C16 H16C 109.5 . . ?

loop_
_geom_bond_atom_site_label_1
_geom_bond_atom_site_label_2
_geom_bond_distance
_geom_bond_site_symmetry_2
_geom_bond_publ_flag
O1 C15 1.365(4) . ?
O1 C16 1.437(5) . ?
N1 C1 1.387(5) . ?
N1 C7 1.333(5) . ?
N2 H2 0.89(6) . ?
N2 C6 1.384(5) . ?
N2 C7 1.354(5) . ?
N3 N4 1.310(4) . ?
N3 C8 1.367(5) . ?
N4 N5 1.376(4) . ?
N5 C9 1.350(5) . ?
N5 C10 1.427(4) . ?
N6 H6A 1.07(7) . ?
N6 H6B 0.88(5) . ?
N6 C9 1.357(5) . ?
C1 C2 1.392(5) . ?
C1 C6 1.404(5) . ?
C2 H2A 0.9300 . ?
C2 C3 1.371(6) . ?
C3 H3 0.9300 . ?
C3 C4 1.391(5) . ?
C4 H4 0.9300 . ?
C4 C5 1.380(5) . ?
C5 H5 0.9300 . ?
C5 C6 1.376(5) . ?
C7 C8 1.435(5) . ?
C8 C9 1.378(5) . ?
C10 C11 1.372(6) . ?
C10 C15 1.399(5) . ?
C11 H11 0.9300 . ?
C11 C12 1.377(5) . ?
C12 H12 0.9300 . ?
C12 C13 1.363(6) . ?
C13 H13 0.9300 . ?
C13 C14 1.378(6) . ?
C14 H14 0.9300 . ?
C14 C15 1.376(5) . ?
C16 H16A 0.9600 . ?
C16 H16B 0.9600 . ?
C16 H16C 0.9600 . ?

loop_
_geom_torsion_atom_site_label_1
_geom_torsion_atom_site_label_2
_geom_torsion_atom_site_label_3
_geom_torsion_atom_site_label_4
_geom_torsion
_geom_torsion_site_symmetry_1
_geom_torsion_site_symmetry_2
_geom_torsion_site_symmetry_3
_geom_torsion_site_symmetry_4
_geom_torsion_publ_flag
N1 C1 C2 C3 178.8(4) . . . . ?
N1 C1 C6 N2 0.2(4) . . . . ?
N1 C1 C6 C5 -179.6(4) . . . . ?
N1 C7 C8 N3 179.6(4) . . . . ?
N1 C7 C8 C9 3.0(6) . . . . ?
N2 C7 C8 N3 0.7(6) . . . . ?
N2 C7 C8 C9 -176.0(4) . . . . ?
N3 N4 N5 C9 -0.9(4) . . . . ?
N3 N4 N5 C10 176.7(3) . . . . ?
N3 C8 C9 N5 0.1(4) . . . . ?
N3 C8 C9 N6 -174.7(4) . . . . ?
N4 N3 C8 C7 -177.8(4) . . . . ?
N4 N3 C8 C9 -0.7(4) . . . . ?
N4 N5 C9 N6 175.7(4) . . . . ?
N4 N5 C9 C8 0.4(4) . . . . ?
N4 N5 C10 C11 106.0(4) . . . . ?
N4 N5 C10 C15 -77.0(4) . . . . ?
N5 C10 C11 C12 178.9(3) . . . . ?
N5 C10 C15 O1 -0.2(5) . . . . ?
N5 C10 C15 C14 -179.0(3) . . . . ?
C1 N1 C7 N2 0.1(4) . . . . ?
C1 N1 C7 C8 -178.9(3) . . . . ?
C1 C2 C3 C4 0.0(6) . . . . ?
C2 C1 C6 N2 179.1(3) . . . . ?
C2 C1 C6 C5 -0.7(6) . . . . ?
C2 C3 C4 C5 0.5(6) . . . . ?
C3 C4 C5 C6 -1.0(6) . . . . ?
C4 C5 C6 N2 -178.6(4) . . . . ?
C4 C5 C6 C1 1.1(6) . . . . ?
C6 N2 C7 N1 0.0(4) . . . . ?
C6 N2 C7 C8 179.0(4) . . . . ?
C6 C1 C2 C3 0.1(6) . . . . ?
C7 N1 C1 C2 -178.9(4) . . . . ?
C7 N1 C1 C6 -0.2(4) . . . . ?
C7 N2 C6 C1 -0.1(4) . . . . ?
C7 N2 C6 C5 179.7(4) . . . . ?
C7 C8 C9 N5 177.3(3) . . . . ?
C7 C8 C9 N6 2.5(7) . . . . ?
C8 N3 N4 N5 1.0(4) . . . . ?
C9 N5 C10 C11 -76.9(5) . . . . ?
C9 N5 C10 C15 100.1(5) . . . . ?
C10 N5 C9 N6 -1.8(6) . . . . ?
C10 N5 C9 C8 -177.0(3) . . . . ?
C10 C11 C12 C13 -0.7(6) . . . . ?
C11 C10 C15 O1 176.8(3) . . . . ?
C11 C10 C15 C14 -2.0(6) . . . . ?
C11 C12 C13 C14 -0.5(6) . . . . ?
C12 C13 C14 C15 0.4(7) . . . . ?
C13 C14 C15 O1 -177.9(4) . . . . ?
C13 C14 C15 C10 0.8(6) . . . . ?
C15 C10 C11 C12 2.0(6) . . . . ?
C16 O1 C15 C10 -175.2(3) . . . . ?
C16 O1 C15 C14 3.5(6) . . . . ?

loop_
_twin_individual_id
_twin_individual_mass_fraction_refined
1 0.786(5)
2 0.214(5)
